data_2224019
loop_
_publ_author_name
'Ravi Kumar, R.'
'Krishnaiah, M.'
'Oo, Thanzaw'
'Kaung, Pho'
'Jagadeesh Kumar, N.'

_publ_section_title (<i>E</i>)-3-[2-(4-Chlorophenylsulfonyl)vinyl]-6-methyl-4<i>H</i>-chromen-4-one
_journal_coeditor_code SU2142
_journal_issue 11
_journal_name_full 'Acta Crystallographica Section E'
_journal_page_first o2760
_journal_paper_doi 10.1107/S1600536809041300
_journal_volume 65
_journal_year 2009
_chemical_formula_iupac 'C18 H13 Cl O4 S'
_chemical_formula_moiety 'C18 H13 Cl O4 S'
_chemical_formula_sum 'C18 H13 Cl O4 S'
_chemical_formula_weight 360.79
_chemical_melting_point 500.15
_chemical_name_common sulfone
_chemical_name_systematic (<i>E</i>)-3-[2-(4-Chlorophenylsulfonyl)vinyl]-6-methyl-4<i>H</i>-chromen-4-one
_space_group_IT_number 13
_symmetry_cell_setting monoclinic
_symmetry_space_group_name_Hall '-P 2yc'
_symmetry_space_group_name_H-M 'P 1 2/c 1'
_atom_sites_solution_hydrogens geom
_atom_sites_solution_primary direct
_atom_sites_solution_secondary difmap
_audit_creation_method SHELXL-97
_cell_angle_alpha 90.00
_cell_angle_beta 112.630(2)
_cell_angle_gamma 90.00
_cell_formula_units_Z 4
_cell_length_a 14.383(3)
_cell_length_b 9.656(2)
_cell_length_c 12.864(2)
_cell_measurement_reflns_used 3859
_cell_measurement_temperature 298(2)
_cell_measurement_theta_max 25
_cell_measurement_theta_min 2
_cell_volume 1649.0(5)
_computing_cell_refinement 'SAINT (Bruker, 2007)'
_computing_data_collection 'SMART (Bruker, 2007)'
_computing_data_reduction 'SAINT (Bruker, 2007)'
_computing_molecular_graphics 'ORTEP-3 for Windows (Farrugia, 1997)'
_computing_publication_material
;
enCIFer (Allen <i>et al.</i>,  2004) and PARST (Nardelli, 1995)'
;
_computing_structure_refinement 'SHELXL97 (Sheldrick, 2008)'
_computing_structure_solution 'SHELXS97 (Sheldrick, 2008)'
_diffrn_ambient_temperature 298(2)
_diffrn_measured_fraction_theta_full 0.954
_diffrn_measured_fraction_theta_max 0.961
_diffrn_measurement_device_type 'Bruker SMART CCD'
_diffrn_measurement_method \w
_diffrn_radiation_monochromator graphite
_diffrn_radiation_source 'fine-focus sealed tube'
_diffrn_radiation_type MoK\a
_diffrn_radiation_wavelength 0.71073
_diffrn_reflns_av_R_equivalents 0.0813
_diffrn_reflns_av_sigmaI/netI 0.0486
_diffrn_reflns_limit_h_max 16
_diffrn_reflns_limit_h_min -17
_diffrn_reflns_limit_k_max 1
_diffrn_reflns_limit_k_min -11
_diffrn_reflns_limit_l_max 15
_diffrn_reflns_limit_l_min -1
_diffrn_reflns_number 3643
_diffrn_reflns_theta_full 25.00
_diffrn_reflns_theta_max 25.00
_diffrn_reflns_theta_min 2.11
_diffrn_standards_decay_% 0
_diffrn_standards_number 0
_exptl_absorpt_coefficient_mu 0.377
_exptl_absorpt_correction_T_max 0.960
_exptl_absorpt_correction_T_min 0.920
_exptl_absorpt_correction_type multi-scan
_exptl_absorpt_process_details '(SADABS; Bruker, 2001)'
_exptl_crystal_colour colorless
_exptl_crystal_density_diffrn 1.453
_exptl_crystal_density_meas 1.45
_exptl_crystal_density_method 'not measured'
_exptl_crystal_description needle
_exptl_crystal_F_000 744
_exptl_crystal_size_max 0.20
_exptl_crystal_size_mid 0.15
_exptl_crystal_size_min 0.08
_refine_diff_density_max 0.446
_refine_diff_density_min -0.625
_refine_ls_extinction_coef 0.010(3)
_refine_ls_extinction_expression Fc^*^=kFc[1+0.001xFc^2^\l^3^/sin(2\q)]^-1/4^
_refine_ls_extinction_method 'SHELXL97 (Sheldrick, 2008)'
_refine_ls_goodness_of_fit_ref 1.127
_refine_ls_hydrogen_treatment constr
_refine_ls_matrix_type full
_refine_ls_number_parameters 219
_refine_ls_number_reflns 2774
_refine_ls_number_restraints 0
_refine_ls_restrained_S_all 1.127
_refine_ls_R_factor_all 0.0872
_refine_ls_R_factor_gt 0.0734
_refine_ls_shift/su_max 0.008
_refine_ls_shift/su_mean 0.000
_refine_ls_structure_factor_coef Fsqd
_refine_ls_weighting_details 'calc w=1/[\s^2^(Fo^2^)+(0.1424P)^2^+0.7321P] where P=(Fo^2^+2Fc^2^)/3'
_refine_ls_weighting_scheme calc
_refine_ls_wR_factor_gt 0.2174
_refine_ls_wR_factor_ref 0.2448
_reflns_number_gt 2088
_reflns_number_total 2774
_reflns_threshold_expression I>2\s(I)
_cod_data_source_file su2142.cif
_cod_data_source_block I
_cod_original_sg_symbol_H-M 'P 2/c'
_cod_database_code 2224019
_cod_database_fobs_code 2224019

loop_
_symmetry_equiv_pos_as_xyz
'x, y, z'
'-x, y, -z+1/2'
'-x, -y, -z'
'x, -y, z-1/2'

loop_
_atom_site_type_symbol
_atom_site_label
_atom_site_fract_x
_atom_site_fract_y
_atom_site_fract_z
_atom_site_U_iso_or_equiv
_atom_site_adp_type
_atom_site_calc_flag
_atom_site_refinement_flags
_atom_site_occupancy
_atom_site_disorder_assembly
_atom_site_disorder_group
S S11 0.79047(7) 0.45722(10) 0.55267(8) 0.0653(4) Uani d . 1 . .
Cl Cl1 0.43852(10) 0.82582(16) 0.56710(14) 0.1059(6) Uani d . 1 . .
O O2 1.0746(2) 0.7324(3) 0.6813(2) 0.0788(9) Uani d . 1 . .
C C4' 1.1219(3) 0.8837(4) 0.5657(3) 0.0574(8) Uani d . 1 . .
C C4 1.0592(3) 0.7751(4) 0.5861(3) 0.0616(9) Uani d . 1 . .
C C3 0.9782(3) 0.7252(4) 0.4844(3) 0.0583(9) Uani d . 1 . .
O O4 0.7593(2) 0.4008(3) 0.4412(3) 0.0777(8) Uani d . 1 . .
C C6 1.2619(3) 1.0455(4) 0.6351(4) 0.0722(11) Uani d . 1 . .
C C12 0.6889(3) 0.5579(4) 0.5576(3) 0.0613(9) Uani d . 1 . .
O O1 1.0265(2) 0.8753(3) 0.3664(2) 0.0728(8) Uani d . 1 . .
C C9 0.9046(3) 0.6224(4) 0.4845(3) 0.0636(9) Uani d . 1 . .
H H9 0.8661 0.5830 0.4152 0.076 Uiso calc R 1 . .
C C2 0.9698(3) 0.7770(4) 0.3830(3) 0.0684(10) Uani d . 1 . .
H H2 0.9195 0.7399 0.3194 0.082 Uiso calc R 1 . .
C C10 0.8861(3) 0.5783(4) 0.5725(3) 0.0629(9) Uani d . 1 . .
H H10 0.9238 0.6118 0.6442 0.075 Uiso calc R 1 . .
C C8' 1.1045(3) 0.9293(4) 0.4586(3) 0.0627(9) Uani d . 1 . .
C C8 1.1617(3) 1.0315(5) 0.4360(4) 0.0741(11) Uani d . 1 . .
H H8 1.1467 1.0619 0.3627 0.089 Uiso calc R 1 . .
C C13 0.6932(3) 0.6080(5) 0.6603(3) 0.0722(11) Uani d . 1 . .
H H13 0.7475 0.5861 0.7263 0.087 Uiso calc R 1 . .
C C16 0.5307(3) 0.6686(5) 0.4631(4) 0.0756(11) Uani d . 1 . .
H H16 0.4755 0.6884 0.3975 0.091 Uiso calc R 1 . .
O O3 0.8228(3) 0.3653(3) 0.6485(3) 0.0856(9) Uani d . 1 . .
C C5 1.2020(3) 0.9448(4) 0.6535(3) 0.0660(10) Uani d . 1 . .
H H5 1.2156 0.9164 0.7270 0.079 Uiso calc R 1 . .
C C7 1.2404(3) 1.0864(5) 0.5239(4) 0.0768(12) Uani d . 1 . .
H H7 1.2809 1.1527 0.5096 0.092 Uiso calc R 1 . .
C C15 0.5361(3) 0.7201(5) 0.5646(4) 0.0753(11) Uani d . 1 . .
C C17 0.6081(3) 0.5870(4) 0.4594(3) 0.0670(10) Uani d . 1 . .
H H17 0.6057 0.5520 0.3911 0.080 Uiso calc R 1 . .
C C14 0.6162(3) 0.6907(5) 0.6636(4) 0.0801(12) Uani d . 1 . .
H H14 0.6182 0.7262 0.7317 0.096 Uiso calc R 1 . .
C C18 1.3464(4) 1.1129(7) 0.7322(5) 0.1089(18) Uani d . 1 . .
H H18A 1.3531 1.0681 0.8014 0.163 Uiso calc R 1 . .
H H18B 1.3313 1.2092 0.7361 0.163 Uiso calc R 1 . .
H H18C 1.4083 1.1042 0.7208 0.163 Uiso calc R 1 . .

loop_
_atom_site_aniso_label
_atom_site_aniso_U_11
_atom_site_aniso_U_22
_atom_site_aniso_U_33
_atom_site_aniso_U_12
_atom_site_aniso_U_13
_atom_site_aniso_U_23
S11 0.0613(7) 0.0646(7) 0.0748(7) 0.0011(4) 0.0317(5) 0.0050(4)
Cl1 0.0822(9) 0.1144(11) 0.1406(12) 0.0215(7) 0.0644(8) 0.0071(8)
O2 0.0699(17) 0.113(2) 0.0547(14) -0.0154(16) 0.0252(12) 0.0102(14)
C4' 0.0538(19) 0.069(2) 0.0583(19) 0.0042(16) 0.0315(16) -0.0014(15)
C4 0.0542(19) 0.082(3) 0.0558(19) 0.0068(17) 0.0296(15) 0.0023(16)
C3 0.057(2) 0.067(2) 0.0578(18) 0.0020(16) 0.0298(16) -0.0019(15)
O4 0.0782(19) 0.0796(19) 0.0824(19) -0.0013(15) 0.0389(15) -0.0088(14)
C6 0.058(2) 0.079(3) 0.084(3) -0.0046(18) 0.032(2) -0.009(2)
C12 0.056(2) 0.065(2) 0.070(2) -0.0070(16) 0.0308(17) 0.0014(16)
O1 0.0742(18) 0.095(2) 0.0545(14) -0.0101(15) 0.0307(13) 0.0027(12)
C9 0.061(2) 0.069(2) 0.066(2) 0.0088(17) 0.0309(17) -0.0005(17)
C2 0.069(2) 0.085(3) 0.0552(19) -0.004(2) 0.0284(17) -0.0076(18)
C10 0.055(2) 0.067(2) 0.071(2) 0.0021(17) 0.0300(17) 0.0010(17)
C8' 0.060(2) 0.076(2) 0.063(2) 0.0023(18) 0.0347(18) -0.0033(17)
C8 0.075(3) 0.086(3) 0.074(3) 0.000(2) 0.043(2) 0.009(2)
C13 0.060(2) 0.093(3) 0.064(2) -0.005(2) 0.0241(18) -0.0007(19)
C16 0.057(2) 0.092(3) 0.076(2) -0.001(2) 0.0240(19) 0.011(2)
O3 0.084(2) 0.081(2) 0.094(2) 0.0081(16) 0.0366(16) 0.0270(16)
C5 0.058(2) 0.081(3) 0.064(2) 0.0021(18) 0.0292(17) 0.0012(17)
C7 0.072(3) 0.076(3) 0.099(3) -0.004(2) 0.051(2) -0.002(2)
C15 0.062(2) 0.078(3) 0.101(3) -0.003(2) 0.048(2) 0.005(2)
C17 0.061(2) 0.079(3) 0.063(2) -0.0004(19) 0.0264(18) 0.0054(17)
C14 0.072(3) 0.098(3) 0.081(3) -0.005(2) 0.041(2) -0.013(2)
C18 0.084(3) 0.123(5) 0.118(4) -0.038(3) 0.037(3) -0.019(3)

loop_
_atom_type_symbol
_atom_type_description
_atom_type_scat_dispersion_real
_atom_type_scat_dispersion_imag
_atom_type_scat_source
C C 0.0033 0.0016 'International Tables Vol C Tables 4.2.6.8 and 6.1.1.4'
H H 0.0000 0.0000 'International Tables Vol C Tables 4.2.6.8 and 6.1.1.4'
O O 0.0106 0.0060 'International Tables Vol C Tables 4.2.6.8 and 6.1.1.4'
S S 0.1246 0.1234 'International Tables Vol C Tables 4.2.6.8 and 6.1.1.4'
Cl Cl 0.1484 0.1585 'International Tables Vol C Tables 4.2.6.8 and 6.1.1.4'
N N 0.0061 0.0033 'International Tables Vol C Tables 4.2.6.8 and 6.1.1.4'

loop_
_geom_angle_atom_site_label_1
_geom_angle_atom_site_label_2
_geom_angle_atom_site_label_3
_geom_angle_site_symmetry_1
_geom_angle_site_symmetry_3
_geom_angle
_geom_angle_publ_flag
O4 S11 O3 . . 119.6(2) ?
O4 S11 C10 . . 109.03(18) ?
O3 S11 C10 . . 108.1(2) ?
O4 S11 C12 . . 107.37(18) ?
O3 S11 C12 . . 107.75(18) ?
C10 S11 C12 . . 103.90(18) ?
C8' C4' C5 . . 116.8(3) ?
C8' C4' C4 . . 121.2(3) ?
C5 C4' C4 . . 121.9(3) ?
O2 C4 C3 . . 124.0(4) ?
O2 C4 C4' . . 121.9(3) ?
C3 C4 C4' . . 114.1(3) ?
C2 C3 C9 . . 117.2(3) ?
C2 C3 C4 . . 119.0(3) ?
C9 C3 C4 . . 123.8(3) ?
C5 C6 C7 . . 117.9(4) ?
C5 C6 C18 . . 121.2(4) ?
C7 C6 C18 . . 120.9(4) ?
C17 C12 C13 . . 121.0(4) ?
C17 C12 S11 . . 119.6(3) ?
C13 C12 S11 . . 119.3(3) ?
C2 O1 C8' . . 118.6(3) ?
C10 C9 C3 . . 127.2(4) ?
C10 C9 H9 . . 116.4 ?
C3 C9 H9 . . 116.4 ?
O1 C2 C3 . . 126.0(4) ?
O1 C2 H2 . . 117.0 ?
C3 C2 H2 . . 117.0 ?
C9 C10 S11 . . 119.6(3) ?
C9 C10 H10 . . 120.2 ?
S11 C10 H10 . . 120.2 ?
C4' C8' O1 . . 121.0(3) ?
C4' C8' C8 . . 122.9(4) ?
O1 C8' C8 . . 116.1(3) ?
C7 C8 C8' . . 118.4(4) ?
C7 C8 H8 . . 120.8 ?
C8' C8 H8 . . 120.8 ?
C14 C13 C12 . . 119.3(4) ?
C14 C13 H13 . . 120.3 ?
C12 C13 H13 . . 120.3 ?
C15 C16 C17 . . 119.3(4) ?
C15 C16 H16 . . 120.3 ?
C17 C16 H16 . . 120.3 ?
C6 C5 C4' . . 122.3(4) ?
C6 C5 H5 . . 118.8 ?
C4' C5 H5 . . 118.8 ?
C8 C7 C6 . . 121.6(4) ?
C8 C7 H7 . . 119.2 ?
C6 C7 H7 . . 119.2 ?
C16 C15 C14 . . 121.8(4) ?
C16 C15 Cl1 . . 118.6(4) ?
C14 C15 Cl1 . . 119.7(4) ?
C12 C17 C16 . . 119.5(4) ?
C12 C17 H17 . . 120.3 ?
C16 C17 H17 . . 120.3 ?
C15 C14 C13 . . 119.0(4) ?
C15 C14 H14 . . 120.5 ?
C13 C14 H14 . . 120.5 ?
C6 C18 H18A . . 109.5 ?
C6 C18 H18B . . 109.5 ?
H18A C18 H18B . . 109.5 ?
C6 C18 H18C . . 109.5 ?
H18A C18 H18C . . 109.5 ?
H18B C18 H18C . . 109.5 ?

loop_
_geom_bond_atom_site_label_1
_geom_bond_atom_site_label_2
_geom_bond_site_symmetry_2
_geom_bond_distance
_geom_bond_publ_flag
S11 O4 . 1.435(3) ?
S11 O3 . 1.443(3) ?
S11 C10 . 1.747(4) ?
S11 C12 . 1.776(4) ?
Cl1 C15 . 1.746(4) ?
O2 C4 . 1.229(4) ?
C4' C8' . 1.375(5) ?
C4' C5 . 1.396(5) ?
C4' C4 . 1.471(5) ?
C4 C3 . 1.459(5) ?
C3 C2 . 1.358(5) ?
C3 C9 . 1.451(5) ?
C6 C5 . 1.378(5) ?
C6 C7 . 1.400(6) ?
C6 C18 . 1.514(7) ?
C12 C17 . 1.377(5) ?
C12 C13 . 1.386(5) ?
O1 C2 . 1.322(5) ?
O1 C8' . 1.383(5) ?
C9 C10 . 1.329(5) ?
C9 H9 . 0.9300 ?
C2 H2 . 0.9300 ?
C10 H10 . 0.9300 ?
C8' C8 . 1.386(6) ?
C8 C7 . 1.362(6) ?
C8 H8 . 0.9300 ?
C13 C14 . 1.380(6) ?
C13 H13 . 0.9300 ?
C16 C15 . 1.371(6) ?
C16 C17 . 1.379(6) ?
C16 H16 . 0.9300 ?
C5 H5 . 0.9300 ?
C7 H7 . 0.9300 ?
C15 C14 . 1.378(7) ?
C17 H17 . 0.9300 ?
C14 H14 . 0.9300 ?
C18 H18A . 0.9600 ?
C18 H18B . 0.9600 ?
C18 H18C . 0.9600 ?

loop_
_geom_hbond_atom_site_label_D
_geom_hbond_atom_site_label_H
_geom_hbond_atom_site_label_A
_geom_hbond_site_symmetry_A
_geom_hbond_distance_DH
_geom_hbond_distance_HA
_geom_hbond_distance_DA
_geom_hbond_angle_DHA
C2 H2 O3 4_565 0.93 2.33 3.248(5) 167
C10 H10 O2 2_756 0.93 2.52 3.344(5) 148

loop_
_geom_torsion_atom_site_label_1
_geom_torsion_atom_site_label_2
_geom_torsion_atom_site_label_3
_geom_torsion_atom_site_label_4
_geom_torsion_site_symmetry_1
_geom_torsion_site_symmetry_2
_geom_torsion_site_symmetry_3
_geom_torsion_site_symmetry_4
_geom_torsion
_geom_torsion_publ_flag
C8' C4' C4 O2 . . . . 179.2(4) ?
C5 C4' C4 O2 . . . . -0.3(6) ?
C8' C4' C4 C3 . . . . -1.3(5) ?
C5 C4' C4 C3 . . . . 179.2(3) ?
O2 C4 C3 C2 . . . . -178.2(4) ?
C4' C4 C3 C2 . . . . 2.3(5) ?
O2 C4 C3 C9 . . . . 2.0(6) ?
C4' C4 C3 C9 . . . . -177.5(3) ?
O4 S11 C12 C17 . . . . -10.5(4) ?
O3 S11 C12 C17 . . . . -140.6(3) ?
C10 S11 C12 C17 . . . . 104.9(3) ?
O4 S11 C12 C13 . . . . 170.7(3) ?
O3 S11 C12 C13 . . . . 40.6(4) ?
C10 S11 C12 C13 . . . . -73.9(3) ?
C2 C3 C9 C10 . . . . -165.8(4) ?
C4 C3 C9 C10 . . . . 14.0(6) ?
C8' O1 C2 C3 . . . . 2.4(6) ?
C9 C3 C2 O1 . . . . 176.7(4) ?
C4 C3 C2 O1 . . . . -3.0(6) ?
C3 C9 C10 S11 . . . . 177.8(3) ?
O4 S11 C10 C9 . . . . 12.3(4) ?
O3 S11 C10 C9 . . . . 143.8(3) ?
C12 S11 C10 C9 . . . . -101.9(3) ?
C5 C4' C8' O1 . . . . -179.7(3) ?
C4 C4' C8' O1 . . . . 0.7(5) ?
C5 C4' C8' C8 . . . . -0.6(6) ?
C4 C4' C8' C8 . . . . 179.8(4) ?
C2 O1 C8' C4' . . . . -1.1(5) ?
C2 O1 C8' C8 . . . . 179.7(3) ?
C4' C8' C8 C7 . . . . 1.9(6) ?
O1 C8' C8 C7 . . . . -178.9(4) ?
C17 C12 C13 C14 . . . . -1.3(6) ?
S11 C12 C13 C14 . . . . 177.5(3) ?
C7 C6 C5 C4' . . . . -0.2(6) ?
C18 C6 C5 C4' . . . . 178.2(4) ?
C8' C4' C5 C6 . . . . -0.3(6) ?
C4 C4' C5 C6 . . . . 179.3(3) ?
C8' C8 C7 C6 . . . . -2.3(7) ?
C5 C6 C7 C8 . . . . 1.5(6) ?
C18 C6 C7 C8 . . . . -176.8(5) ?
C17 C16 C15 C14 . . . . -1.1(7) ?
C17 C16 C15 Cl1 . . . . 178.8(3) ?
C13 C12 C17 C16 . . . . 0.7(6) ?
S11 C12 C17 C16 . . . . -178.1(3) ?
C15 C16 C17 C12 . . . . 0.5(6) ?
C16 C15 C14 C13 . . . . 0.4(7) ?
Cl1 C15 C14 C13 . . . . -179.4(3) ?
C12 C13 C14 C15 . . . . 0.8(7) ?

loop_
_cod_related_entry_id
_cod_related_entry_database
_cod_related_entry_code
1 ChemSpider 24743516
